data_4326826
loop_
_publ_author_name
'Konstantin Livanov'
'Vedichi Madhu'
'Ekambaram Balaraman'
'Linda J. W. Shimon'
'Yael Diskin-Posner'
'Ronny Neumann'

_publ_section_title
;
 Photocatalytic Splitting of CS2 to S8 and a Carbon-Sulfur Polymer
 Catalyzed by a Bimetallic Ruthenium(II) Compound with a Tertiary Amine
 Binding Site: Toward Photocatalytic Splitting of CO2?
;
_journal_name_full 'Inorganic Chemistry'
_journal_page_first 11273
_journal_page_last 11275
_journal_paper_doi 10.1021/ic2008045
_journal_volume 50
_journal_year 2011
_chemical_formula_moiety 'C46 H48 N6 Ru2, 4(B F4)'
_chemical_formula_sum 'C46 H48 B4 F16 N6 Ru2'
_chemical_formula_weight 1234.28
_chemical_name_systematic
; 
 ? 
;
_space_group_IT_number 15
_symmetry_cell_setting monoclinic
_symmetry_space_group_name_Hall '-C 2yc'
_symmetry_space_group_name_H-M 'C 1 2/c 1'
_atom_sites_solution_hydrogens geom
_atom_sites_solution_primary direct
_atom_sites_solution_secondary difmap
_audit_creation_method SHELXL-97
_cell_angle_alpha 90.00
_cell_angle_beta 125.570(2)
_cell_angle_gamma 90.00
_cell_formula_units_Z 4
_cell_length_a 19.6960(7)
_cell_length_b 18.5791(7)
_cell_length_c 16.7712(8)
_cell_measurement_reflns_used 23781
_cell_measurement_temperature 100(2)
_cell_measurement_theta_max 28.91
_cell_measurement_theta_min 1.68
_cell_volume 4992.0(4)
_computing_cell_refinement 'Bruker Apex2'
_computing_data_collection 'Bruker Apex2'
_computing_data_reduction 'Bruker Apex2'
_computing_structure_refinement 'SHELXL-97 (Sheldrick, 1997)'
_computing_structure_solution 'SHELXS-97 (Sheldrick, 1990)'
_diffrn_ambient_temperature 100(2)
_diffrn_measured_fraction_theta_full 0.998
_diffrn_measured_fraction_theta_max 0.998
_diffrn_measurement_device_type 'Bruker KappaApex2 CCD'
_diffrn_measurement_method 'phi and omega scans'
_diffrn_radiation_monochromator graphite
_diffrn_radiation_source 'fine-focus sealed tube'
_diffrn_radiation_type MoK\a
_diffrn_radiation_wavelength 0.71073
_diffrn_reflns_av_R_equivalents 0.0362
_diffrn_reflns_av_sigmaI/netI 0.0359
_diffrn_reflns_limit_h_max 26
_diffrn_reflns_limit_h_min -26
_diffrn_reflns_limit_k_max 23
_diffrn_reflns_limit_k_min -25
_diffrn_reflns_limit_l_max 22
_diffrn_reflns_limit_l_min -18
_diffrn_reflns_number 23781
_diffrn_reflns_theta_full 28.91
_diffrn_reflns_theta_max 28.91
_diffrn_reflns_theta_min 1.68
_exptl_absorpt_coefficient_mu 0.706
_exptl_absorpt_correction_T_max 0.9656
_exptl_absorpt_correction_T_min 0.9328
_exptl_absorpt_correction_type multi-scan
_exptl_absorpt_process_details 'Bruker Apex2'
_exptl_crystal_colour yellow
_exptl_crystal_density_diffrn 1.642
_exptl_crystal_description prism
_exptl_crystal_F_000 2472
_exptl_crystal_size_max 0.10
_exptl_crystal_size_mid 0.05
_exptl_crystal_size_min 0.05
_refine_diff_density_max 1.470
_refine_diff_density_min -1.370
_refine_diff_density_rms 0.094
_refine_ls_extinction_method none
_refine_ls_goodness_of_fit_ref 1.013
_refine_ls_hydrogen_treatment constr
_refine_ls_matrix_type full
_refine_ls_number_parameters 331
_refine_ls_number_reflns 6575
_refine_ls_number_restraints 22
_refine_ls_restrained_S_all 1.340
_refine_ls_R_factor_all 0.0474
_refine_ls_R_factor_gt 0.0340
_refine_ls_shift/su_max 0.001
_refine_ls_shift/su_mean 0.000
_refine_ls_structure_factor_coef Fsqd
_refine_ls_weighting_details 'calc w=1/[\s^2^(Fo^2^)+(0.0315P)^2^+17.1928P] where P=(Fo^2^+2Fc^2^)/3'
_refine_ls_weighting_scheme calc
_refine_ls_wR_factor_gt 0.0754
_refine_ls_wR_factor_ref 0.0811
_reflns_number_gt 5378
_reflns_number_total 6575
_reflns_threshold_expression >2sigma(I)
_cod_data_source_file ic2008045_si_004.cif
_cod_data_source_block n236
_cod_database_code 4326826

loop_
_symmetry_equiv_pos_as_xyz
'x, y, z'
'-x, y, -z+1/2'
'x+1/2, y+1/2, z'
'-x+1/2, y+1/2, -z+1/2'
'-x, -y, -z'
'x, -y, z-1/2'
'-x+1/2, -y+1/2, -z'
'x+1/2, -y+1/2, z-1/2'

loop_
_atom_site_label
_atom_site_type_symbol
_atom_site_fract_x
_atom_site_fract_y
_atom_site_fract_z
_atom_site_U_iso_or_equiv
_atom_site_adp_type
_atom_site_occupancy
_atom_site_symmetry_multiplicity
_atom_site_calc_flag
_atom_site_refinement_flags
Ru1 Ru 0.224306(14) 0.451976(13) 0.162490(17) 0.01049(7) Uani 1 1 d .
N1 N 0.30031(16) 0.45811(14) 0.31440(18) 0.0136(5) Uani 1 1 d .
N2 N 0.16114(15) 0.52518(13) 0.19312(19) 0.0116(5) Uani 1 1 d .
C1 C 0.3647(2) 0.41383(18) 0.3736(2) 0.0178(6) Uani 1 1 d .
H1 H 0.3728 0.3728 0.3462 0.021 Uiso 1 1 calc R
C2 C 0.4197(2) 0.42625(19) 0.4736(2) 0.0201(7) Uani 1 1 d .
H2 H 0.4640 0.3936 0.5143 0.024 Uiso 1 1 calc R
C3 C 0.4090(2) 0.48670(19) 0.5132(2) 0.0195(7) Uani 1 1 d .
H3 H 0.4475 0.4973 0.5809 0.023 Uiso 1 1 calc R
C4 C 0.3415(2) 0.53175(17) 0.4528(2) 0.0158(6) Uani 1 1 d .
H4 H 0.3327 0.5731 0.4790 0.019 Uiso 1 1 calc R
C5 C 0.28688(18) 0.51558(16) 0.3536(2) 0.0126(6) Uani 1 1 d .
C6 C 0.20843(19) 0.55432(16) 0.2845(2) 0.0132(6) Uani 1 1 d .
C7 C 0.1815(2) 0.61306(17) 0.3103(2) 0.0169(6) Uani 1 1 d .
H7 H 0.2165 0.6336 0.3739 0.020 Uiso 1 1 calc R
C8 C 0.1031(2) 0.64141(17) 0.2426(3) 0.0194(7) Uani 1 1 d .
H8 H 0.0843 0.6824 0.2583 0.023 Uiso 1 1 calc R
C9 C 0.0527(2) 0.60923(17) 0.1518(3) 0.0189(7) Uani 1 1 d .
H9 H -0.0019 0.6272 0.1050 0.023 Uiso 1 1 calc R
C10 C 0.08219(18) 0.55046(16) 0.1289(2) 0.0138(6) Uani 1 1 d .
C11 C 0.02743(19) 0.51374(17) 0.0375(2) 0.0155(6) Uani 1 1 d .
N3 N 0.15805(17) 0.37192(14) 0.17430(19) 0.0151(5) Uani 1 1 d .
C12 C 0.1180(2) 0.32738(18) 0.1733(2) 0.0189(6) Uani 1 1 d .
C13 C 0.0667(3) 0.2694(2) 0.1701(3) 0.0319(9) Uani 1 1 d .
H13A H 0.0084 0.2768 0.1144 0.048 Uiso 1 1 calc R
H13B H 0.0706 0.2691 0.2311 0.048 Uiso 1 1 calc R
H13C H 0.0864 0.2232 0.1626 0.048 Uiso 1 1 calc R
C14 C 0.2783(2) 0.38109(19) 0.1073(3) 0.0191(7) Uani 1 1 d .
C15 C 0.3342(2) 0.43775(18) 0.1619(2) 0.0173(6) Uani 1 1 d .
H15 H 0.3902 0.4266 0.2142 0.021 Uiso 1 1 calc R
C16 C 0.3094(2) 0.51114(18) 0.1412(2) 0.0171(6) Uani 1 1 d .
H16 H 0.3483 0.5479 0.1806 0.021 Uiso 1 1 calc R
C17 C 0.1952(2) 0.40070(19) 0.0281(2) 0.0194(7) Uani 1 1 d .
H17 H 0.1559 0.3638 -0.0101 0.023 Uiso 1 1 calc R
C18 C 0.1704(2) 0.4728(2) 0.0053(2) 0.0193(7) Uani 1 1 d .
H18 H 0.1151 0.4841 -0.0486 0.023 Uiso 1 1 calc R
C19 C 0.2277(2) 0.52968(19) 0.0628(2) 0.0187(7) Uani 1 1 d .
C20 C 0.1986(2) 0.6071(2) 0.0354(3) 0.0271(8) Uani 1 1 d .
H20 H 0.1367 0.6079 0.0012 0.033 Uiso 1 1 calc R
C21 C 0.2167(3) 0.6314(3) -0.0383(3) 0.0406(11) Uani 1 1 d .
H21A H 0.2772 0.6335 -0.0055 0.061 Uiso 1 1 calc R
H21B H 0.1925 0.6792 -0.0638 0.061 Uiso 1 1 calc R
H21C H 0.1919 0.5970 -0.0927 0.061 Uiso 1 1 calc R
C22 C 0.2375(3) 0.6595(2) 0.1212(3) 0.0341(9) Uani 1 1 d .
H22A H 0.2272 0.6426 0.1687 0.051 Uiso 1 1 calc R
H22B H 0.2126 0.7072 0.0972 0.051 Uiso 1 1 calc R
H22C H 0.2978 0.6623 0.1530 0.051 Uiso 1 1 calc R
C23 C 0.3022(3) 0.3035(2) 0.1332(3) 0.0295(8) Uani 1 1 d .
H23A H 0.3132 0.2825 0.0882 0.044 Uiso 1 1 calc R
H23B H 0.2565 0.2773 0.1277 0.044 Uiso 1 1 calc R
H23C H 0.3525 0.3001 0.2005 0.044 Uiso 1 1 calc R
B1 B 0.0498(3) 0.7907(2) 0.4321(3) 0.0219(8) Uani 1 1 d .
F1 F 0.12137(15) 0.80015(13) 0.52719(17) 0.0402(6) Uani 1 1 d .
F2 F 0.03373(15) 0.85316(11) 0.37808(16) 0.0323(5) Uani 1 1 d .
F3 F -0.01793(15) 0.77497(13) 0.4346(2) 0.0366(6) Uani 1 1 d .
F4 F 0.06319(14) 0.73307(11) 0.38924(18) 0.0289(5) Uani 1 1 d .
B2 B 0.0000 0.8828(4) 0.7500 0.050(2) Uani 1 2 d SD
F7 F 0.0082(3) 0.95223(19) 0.7405(4) 0.0282(10) Uiso 0.50 1 d P
F5 F -0.0463(2) 0.8883(2) 0.8024(3) 0.0209(8) Uiso 0.50 1 d PD
F6 F 0.06244(15) 0.84506(14) 0.82518(18) 0.0397(6) Uiso 1 1 d D
B3 B 0.0000 0.5577(3) 0.7500 0.0274(12) Uani 1 2 d S
F8 F 0.0101(3) 0.5790(2) 0.8399(3) 0.0255(9) Uiso 0.50 1 d P
F9 F 0.0828(3) 0.5308(3) 0.7879(3) 0.0318(10) Uiso 0.50 1 d P
F10 F -0.0159(3) 0.6162(3) 0.6963(4) 0.0445(12) Uiso 0.50 1 d P
F11 F -0.0545(3) 0.5040(3) 0.7101(4) 0.0400(12) Uiso 0.50 1 d P

loop_
_atom_site_aniso_label
_atom_site_aniso_U_11
_atom_site_aniso_U_22
_atom_site_aniso_U_33
_atom_site_aniso_U_23
_atom_site_aniso_U_13
_atom_site_aniso_U_12
Ru1 0.00836(11) 0.01208(12) 0.00977(11) -0.00077(9) 0.00455(9) 0.00022(9)
N1 0.0111(12) 0.0155(13) 0.0128(12) 0.0006(10) 0.0061(10) 0.0014(10)
N2 0.0104(12) 0.0095(11) 0.0135(12) -0.0002(9) 0.0060(10) -0.0004(9)
C1 0.0160(15) 0.0188(16) 0.0152(15) 0.0009(12) 0.0070(13) 0.0042(12)
C2 0.0158(16) 0.0247(17) 0.0144(15) 0.0040(13) 0.0056(13) 0.0040(13)
C3 0.0147(15) 0.0265(18) 0.0112(14) -0.0015(13) 0.0040(13) -0.0024(13)
C4 0.0152(15) 0.0167(15) 0.0139(14) -0.0022(11) 0.0075(13) -0.0016(11)
C5 0.0123(14) 0.0106(13) 0.0142(15) -0.0007(11) 0.0073(13) -0.0017(11)
C6 0.0129(14) 0.0123(14) 0.0143(14) -0.0007(11) 0.0078(12) -0.0009(11)
C7 0.0187(16) 0.0133(14) 0.0179(15) -0.0046(12) 0.0102(14) -0.0027(12)
C8 0.0189(16) 0.0123(14) 0.0264(17) -0.0053(13) 0.0128(14) 0.0006(12)
C9 0.0147(15) 0.0132(15) 0.0250(17) 0.0000(13) 0.0093(14) 0.0028(12)
C10 0.0109(13) 0.0124(13) 0.0149(14) -0.0009(12) 0.0057(12) -0.0012(11)
C11 0.0123(14) 0.0136(14) 0.0181(15) 0.0014(11) 0.0074(12) 0.0033(11)
N3 0.0167(13) 0.0152(13) 0.0152(13) -0.0002(10) 0.0104(11) 0.0024(10)
C12 0.0225(17) 0.0171(16) 0.0193(16) -0.0009(13) 0.0135(14) 0.0010(13)
C13 0.043(2) 0.0230(19) 0.039(2) -0.0035(16) 0.029(2) -0.0123(16)
C14 0.0189(16) 0.0232(17) 0.0224(16) -0.0052(13) 0.0161(14) 0.0001(13)
C15 0.0127(14) 0.0241(17) 0.0179(15) -0.0008(13) 0.0105(13) 0.0006(12)
C16 0.0136(15) 0.0216(16) 0.0168(15) -0.0006(13) 0.0092(13) -0.0042(12)
C17 0.0177(16) 0.0295(18) 0.0149(15) -0.0085(13) 0.0116(14) -0.0070(13)
C18 0.0126(15) 0.0323(18) 0.0126(14) 0.0007(13) 0.0072(13) -0.0035(13)
C19 0.0160(15) 0.0252(17) 0.0179(15) 0.0052(13) 0.0116(14) -0.0002(12)
C20 0.0202(18) 0.0269(19) 0.034(2) 0.0159(16) 0.0160(17) 0.0057(14)
C21 0.037(2) 0.045(3) 0.042(2) 0.025(2) 0.024(2) 0.0058(19)
C22 0.038(2) 0.0208(19) 0.050(3) 0.0084(17) 0.029(2) 0.0009(16)
C23 0.033(2) 0.0203(18) 0.045(2) -0.0065(16) 0.028(2) 0.0017(15)
B1 0.024(2) 0.0139(17) 0.027(2) 0.0001(15) 0.0141(18) -0.0003(14)
F1 0.0375(14) 0.0319(13) 0.0278(12) 0.0028(10) 0.0057(11) -0.0039(10)
F2 0.0430(14) 0.0167(10) 0.0290(12) 0.0032(9) 0.0163(11) 0.0009(9)
F3 0.0357(13) 0.0317(12) 0.0568(16) -0.0046(11) 0.0351(13) -0.0007(10)
F4 0.0331(12) 0.0151(10) 0.0518(14) -0.0075(9) 0.0323(12) -0.0066(8)
B2 0.025(3) 0.027(3) 0.042(4) 0.000 -0.012(3) 0.000
B3 0.030(3) 0.025(3) 0.026(3) 0.000 0.016(3) 0.000

loop_
_atom_type_symbol
_atom_type_description
_atom_type_scat_dispersion_real
_atom_type_scat_dispersion_imag
_atom_type_scat_source
C C 0.0033 0.0016 'International Tables Vol C Tables 4.2.6.8 and 6.1.1.4'
H H 0.0000 0.0000 'International Tables Vol C Tables 4.2.6.8 and 6.1.1.4'
N N 0.0061 0.0033 'International Tables Vol C Tables 4.2.6.8 and 6.1.1.4'
Ru Ru -1.2594 0.8363 'International Tables Vol C Tables 4.2.6.8 and 6.1.1.4'
F F 0.0171 0.0103 'International Tables Vol C Tables 4.2.6.8 and 6.1.1.4'
B B 0.0013 0.0007 'International Tables Vol C Tables 4.2.6.8 and 6.1.1.4'

loop_
_geom_angle_atom_site_label_1
_geom_angle_atom_site_label_2
_geom_angle_atom_site_label_3
_geom_angle
_geom_angle_site_symmetry_1
_geom_angle_site_symmetry_3
N3 Ru1 N1 88.08(10) . .
N3 Ru1 N2 86.88(10) . .
N1 Ru1 N2 76.76(10) . .
N3 Ru1 C15 126.63(11) . .
N1 Ru1 C15 90.16(11) . .
N2 Ru1 C15 143.97(11) . .
N3 Ru1 C17 89.08(11) . .
N1 Ru1 C17 148.84(12) . .
N2 Ru1 C17 134.04(11) . .
C15 Ru1 C17 67.08(12) . .
N3 Ru1 C16 163.73(11) . .
N1 Ru1 C16 95.64(11) . .
N2 Ru1 C16 109.39(11) . .
C15 Ru1 C16 37.82(12) . .
C17 Ru1 C16 79.53(12) . .
N3 Ru1 C14 95.52(11) . .
N1 Ru1 C14 111.62(12) . .
N2 Ru1 C14 171.31(12) . .
C15 Ru1 C14 37.43(12) . .
C17 Ru1 C14 37.93(13) . .
C16 Ru1 C14 68.37(13) . .
N3 Ru1 C18 110.23(11) . .
N1 Ru1 C18 161.69(11) . .
N2 Ru1 C18 103.55(11) . .
C15 Ru1 C18 78.94(12) . .
C17 Ru1 C18 36.92(13) . .
C16 Ru1 C18 66.76(12) . .
C14 Ru1 C18 67.79(13) . .
N3 Ru1 C19 146.28(11) . .
N1 Ru1 C19 124.60(11) . .
N2 Ru1 C19 92.54(11) . .
C15 Ru1 C19 67.36(12) . .
C17 Ru1 C19 67.42(13) . .
C16 Ru1 C19 36.91(12) . .
C14 Ru1 C19 80.81(13) . .
C18 Ru1 C19 37.41(12) . .
C1 N1 C5 119.3(3) . .
C1 N1 Ru1 124.8(2) . .
C5 N1 Ru1 115.64(19) . .
C6 N2 C10 118.2(3) . .
C6 N2 Ru1 114.77(19) . .
C10 N2 Ru1 126.7(2) . .
N1 C1 C2 121.9(3) . .
N1 C1 H1 119.0 . .
C2 C1 H1 119.0 . .
C3 C2 C1 119.1(3) . .
C3 C2 H2 120.5 . .
C1 C2 H2 120.5 . .
C2 C3 C4 119.3(3) . .
C2 C3 H3 120.4 . .
C4 C3 H3 120.4 . .
C3 C4 C5 119.2(3) . .
C3 C4 H4 120.4 . .
C5 C4 H4 120.4 . .
N1 C5 C4 121.1(3) . .
N1 C5 C6 114.5(3) . .
C4 C5 C6 124.3(3) . .
N2 C6 C7 121.9(3) . .
N2 C6 C5 114.2(3) . .
C7 C6 C5 123.8(3) . .
C8 C7 C6 119.4(3) . .
C8 C7 H7 120.3 . .
C6 C7 H7 120.3 . .
C9 C8 C7 119.0(3) . .
C9 C8 H8 120.5 . .
C7 C8 H8 120.5 . .
C8 C9 C10 119.8(3) . .
C8 C9 H9 120.1 . .
C10 C9 H9 120.1 . .
N2 C10 C9 121.4(3) . .
N2 C10 C11 119.0(3) . .
C9 C10 C11 119.6(3) . .
C11 C11 C10 170.3(4) 5_565 .
C12 N3 Ru1 174.8(3) . .
N3 C12 C13 178.6(4) . .
C12 C13 H13A 109.5 . .
C12 C13 H13B 109.5 . .
H13A C13 H13B 109.5 . .
C12 C13 H13C 109.5 . .
H13A C13 H13C 109.5 . .
H13B C13 H13C 109.5 . .
C15 C14 C17 116.9(3) . .
C15 C14 C23 122.3(3) . .
C17 C14 C23 120.7(3) . .
C15 C14 Ru1 70.51(18) . .
C17 C14 Ru1 70.58(18) . .
C23 C14 Ru1 126.8(2) . .
C14 C15 C16 122.0(3) . .
C14 C15 Ru1 72.05(18) . .
C16 C15 Ru1 71.63(17) . .
C14 C15 H15 119.0 . .
C16 C15 H15 119.0 . .
Ru1 C15 H15 130.0 . .
C19 C16 C15 120.5(3) . .
C19 C16 Ru1 73.05(18) . .
C15 C16 Ru1 70.56(18) . .
C19 C16 H16 119.7 . .
C15 C16 H16 119.7 . .
Ru1 C16 H16 129.0 . .
C18 C17 C14 121.8(3) . .
C18 C17 Ru1 72.88(19) . .
C14 C17 Ru1 71.50(18) . .
C18 C17 H17 119.1 . .
C14 C17 H17 119.1 . .
Ru1 C17 H17 128.9 . .
C17 C18 C19 120.5(3) . .
C17 C18 Ru1 70.20(18) . .
C19 C18 Ru1 71.70(18) . .
C17 C18 H18 119.7 . .
C19 C18 H18 119.7 . .
Ru1 C18 H18 131.2 . .
C16 C19 C18 118.3(3) . .
C16 C19 C20 122.7(3) . .
C18 C19 C20 119.0(3) . .
C16 C19 Ru1 70.04(18) . .
C18 C19 Ru1 70.89(18) . .
C20 C19 Ru1 131.8(2) . .
C19 C20 C22 115.2(3) . .
C19 C20 C21 107.3(3) . .
C22 C20 C21 110.3(3) . .
C19 C20 H20 108.0 . .
C22 C20 H20 108.0 . .
C21 C20 H20 108.0 . .
C20 C21 H21A 109.5 . .
C20 C21 H21B 109.5 . .
H21A C21 H21B 109.5 . .
C20 C21 H21C 109.5 . .
H21A C21 H21C 109.5 . .
H21B C21 H21C 109.5 . .
C20 C22 H22A 109.5 . .
C20 C22 H22B 109.5 . .
H22A C22 H22B 109.5 . .
C20 C22 H22C 109.5 . .
H22A C22 H22C 109.5 . .
H22B C22 H22C 109.5 . .
C14 C23 H23A 109.5 . .
C14 C23 H23B 109.5 . .
H23A C23 H23B 109.5 . .
C14 C23 H23C 109.5 . .
H23A C23 H23C 109.5 . .
H23B C23 H23C 109.5 . .
F2 B1 F3 109.7(3) . .
F2 B1 F1 109.6(3) . .
F3 B1 F1 109.9(3) . .
F2 B1 F4 110.1(3) . .
F3 B1 F4 109.0(3) . .
F1 B1 F4 108.4(3) . .
F7 B2 F6 121.0(4) 2_556 2_556
F7 B2 F6 120.6(4) . 2_556
F7 B2 F6 120.6(4) 2_556 .
F7 B2 F6 121.0(4) . .
F6 B2 F6 116.7(6) 2_556 .
F7 B2 F5 73.9(3) 2_556 .
F7 B2 F5 98.8(4) . .
F6 B2 F5 92.6(2) 2_556 .
F6 B2 F5 91.2(2) . .
F7 B2 F5 98.8(4) 2_556 2_556
F7 B2 F5 73.9(3) . 2_556
F6 B2 F5 91.2(2) 2_556 2_556
F6 B2 F5 92.6(2) . 2_556
F5 B2 F5 172.7(6) . 2_556
F7 F7 B2 77.52(18) 2_556 .
F7 F7 F5 137.74(17) 2_556 2_556
B2 F7 F5 60.22(19) . 2_556
B2 F5 F7 45.9(3) . 2_556
F10 B3 F10 70.1(6) 2_556 .
F10 B3 F11 139.5(3) 2_556 .
F10 B3 F11 118.1(3) . .
F10 B3 F11 118.1(3) 2_556 2_556
F10 B3 F11 139.5(3) . 2_556
F11 B3 F11 82.4(6) . 2_556
F10 B3 F9 102.9(3) 2_556 .
F10 B3 F9 109.9(3) . .
F11 B3 F9 109.6(5) . .
F10 B3 F9 109.9(3) 2_556 2_556
F10 B3 F9 102.9(3) . 2_556
F11 B3 F9 109.6(5) 2_556 2_556
F9 B3 F9 139.7(6) . 2_556
F10 B3 F8 108.4(5) . .
F11 B3 F8 108.0(3) . .
F11 B3 F8 95.7(3) 2_556 .
F9 B3 F8 101.4(3) . .
F9 B3 F8 89.4(3) 2_556 .
F10 B3 F8 108.4(5) 2_556 2_556
F11 B3 F8 95.7(3) . 2_556
F11 B3 F8 108.0(3) 2_556 2_556
F9 B3 F8 89.4(3) . 2_556
F9 B3 F8 101.4(2) 2_556 2_556
F8 B3 F8 148.5(6) . 2_556
F10 F8 B3 62.6(4) 2_556 .
F11 F9 B3 65.4(6) 2_556 .
F8 F10 B3 77.0(5) 2_556 .
F8 F10 F10 128.6(5) 2_556 2_556
B3 F10 F10 54.9(3) . 2_556
F9 F11 B3 83.2(6) 2_556 .
F9 F11 F11 124.7(7) 2_556 2_556
B3 F11 F11 48.8(3) . 2_556

loop_
_geom_bond_atom_site_label_1
_geom_bond_atom_site_label_2
_geom_bond_distance
_geom_bond_site_symmetry_2
Ru1 N3 2.063(3) .
Ru1 N1 2.075(3) .
Ru1 N2 2.099(2) .
Ru1 C15 2.187(3) .
Ru1 C17 2.194(3) .
Ru1 C16 2.201(3) .
Ru1 C14 2.207(3) .
Ru1 C18 2.229(3) .
Ru1 C19 2.240(3) .
N1 C1 1.344(4) .
N1 C5 1.358(4) .
N2 C6 1.360(4) .
N2 C10 1.360(4) .
C1 C2 1.388(4) .
C1 H1 0.9500 .
C2 C3 1.381(5) .
C2 H2 0.9500 .
C3 C4 1.388(5) .
C3 H3 0.9500 .
C4 C5 1.391(4) .
C4 H4 0.9500 .
C5 C6 1.471(4) .
C6 C7 1.388(4) .
C7 C8 1.382(5) .
C7 H7 0.9500 .
C8 C9 1.380(5) .
C8 H8 0.9500 .
C9 C10 1.391(4) .
C9 H9 0.9500 .
C10 C11 1.433(4) .
C11 C11 1.196(6) 5_565
N3 C12 1.137(4) .
C12 C13 1.456(5) .
C13 H13A 0.9800 .
C13 H13B 0.9800 .
C13 H13C 0.9800 .
C14 C15 1.410(5) .
C14 C17 1.430(5) .
C14 C23 1.500(5) .
C15 C16 1.422(5) .
C15 H15 0.9500 .
C16 C19 1.406(5) .
C16 H16 0.9500 .
C17 C18 1.401(5) .
C17 H17 0.9500 .
C18 C19 1.433(5) .
C18 H18 0.9500 .
C19 C20 1.517(5) .
C20 C22 1.524(6) .
C20 C21 1.542(5) .
C20 H20 1.0000 .
C21 H21A 0.9800 .
C21 H21B 0.9800 .
C21 H21C 0.9800 .
C22 H22A 0.9800 .
C22 H22B 0.9800 .
C22 H22C 0.9800 .
C23 H23A 0.9800 .
C23 H23B 0.9800 .
C23 H23C 0.9800 .
B1 F2 1.390(4) .
B1 F3 1.390(4) .
B1 F1 1.395(5) .
B1 F4 1.398(4) .
B2 F7 1.321(8) 2_556
B2 F7 1.321(8) .
B2 F6 1.338(4) 2_556
B2 F6 1.338(4) .
B2 F5 1.596(3) .
B2 F5 1.596(3) 2_556
F7 F7 0.571(8) 2_556
F7 F5 1.767(5) 2_556
F5 F7 1.767(5) 2_556
B3 F10 1.327(7) 2_556
B3 F10 1.327(7) .
B3 F11 1.328(7) .
B3 F11 1.328(7) 2_556
B3 F9 1.451(5) .
B3 F9 1.451(5) 2_556
B3 F8 1.456(5) .
B3 F8 1.456(5) 2_556
F8 F10 0.969(6) 2_556
F9 F11 0.762(6) 2_556
F10 F8 0.969(6) 2_556
F10 F10 1.524(11) 2_556
F11 F9 0.762(6) 2_556
F11 F11 1.750(11) 2_556

loop_
_geom_torsion_atom_site_label_1
_geom_torsion_atom_site_label_2
_geom_torsion_atom_site_label_3
_geom_torsion_atom_site_label_4
_geom_torsion
_geom_torsion_site_symmetry_1
_geom_torsion_site_symmetry_4
N3 Ru1 N1 C1 81.9(3) . .
N2 Ru1 N1 C1 169.2(3) . .
C15 Ru1 N1 C1 -44.7(3) . .
C17 Ru1 N1 C1 -3.1(4) . .
C16 Ru1 N1 C1 -82.2(3) . .
C14 Ru1 N1 C1 -13.3(3) . .
C18 Ru1 N1 C1 -97.7(4) . .
C19 Ru1 N1 C1 -107.0(3) . .
N3 Ru1 N1 C5 -104.3(2) . .
N2 Ru1 N1 C5 -17.1(2) . .
C15 Ru1 N1 C5 129.0(2) . .
C17 Ru1 N1 C5 170.6(2) . .
C16 Ru1 N1 C5 91.6(2) . .
C14 Ru1 N1 C5 160.5(2) . .
C18 Ru1 N1 C5 76.1(4) . .
C19 Ru1 N1 C5 66.8(2) . .
N3 Ru1 N2 C6 106.6(2) . .
N1 Ru1 N2 C6 17.8(2) . .
C15 Ru1 N2 C6 -53.6(3) . .
C17 Ru1 N2 C6 -167.7(2) . .
C16 Ru1 N2 C6 -73.6(2) . .
C18 Ru1 N2 C6 -143.4(2) . .
C19 Ru1 N2 C6 -107.2(2) . .
N3 Ru1 N2 C10 -80.1(3) . .
N1 Ru1 N2 C10 -168.8(3) . .
C15 Ru1 N2 C10 119.8(3) . .
C17 Ru1 N2 C10 5.6(3) . .
C16 Ru1 N2 C10 99.8(3) . .
C18 Ru1 N2 C10 30.0(3) . .
C19 Ru1 N2 C10 66.2(3) . .
C5 N1 C1 C2 -2.0(5) . .
Ru1 N1 C1 C2 171.6(2) . .
N1 C1 C2 C3 -1.4(5) . .
C1 C2 C3 C4 2.9(5) . .
C2 C3 C4 C5 -1.0(5) . .
C1 N1 C5 C4 3.9(4) . .
Ru1 N1 C5 C4 -170.2(2) . .
C1 N1 C5 C6 -171.9(3) . .
Ru1 N1 C5 C6 13.9(3) . .
C3 C4 C5 N1 -2.4(5) . .
C3 C4 C5 C6 173.0(3) . .
C10 N2 C6 C7 -6.3(4) . .
Ru1 N2 C6 C7 167.6(2) . .
C10 N2 C6 C5 170.1(3) . .
Ru1 N2 C6 C5 -15.9(3) . .
N1 C5 C6 N2 1.5(4) . .
C4 C5 C6 N2 -174.2(3) . .
N1 C5 C6 C7 177.8(3) . .
C4 C5 C6 C7 2.1(5) . .
N2 C6 C7 C8 2.4(5) . .
C5 C6 C7 C8 -173.7(3) . .
C6 C7 C8 C9 1.8(5) . .
C7 C8 C9 C10 -1.8(5) . .
C6 N2 C10 C9 6.3(4) . .
Ru1 N2 C10 C9 -166.9(2) . .
C6 N2 C10 C11 -171.2(3) . .
Ru1 N2 C10 C11 15.7(4) . .
C8 C9 C10 N2 -2.3(5) . .
C8 C9 C10 C11 175.1(3) . .
N3 Ru1 C14 C15 -149.3(2) . .
N1 Ru1 C14 C15 -59.2(2) . .
C17 Ru1 C14 C15 129.4(3) . .
C16 Ru1 C14 C15 28.35(19) . .
C18 Ru1 C14 C15 101.1(2) . .
C19 Ru1 C14 C15 64.5(2) . .
N3 Ru1 C14 C17 81.4(2) . .
N1 Ru1 C14 C17 171.48(18) . .
C15 Ru1 C14 C17 -129.4(3) . .
C16 Ru1 C14 C17 -101.0(2) . .
C18 Ru1 C14 C17 -28.26(19) . .
C19 Ru1 C14 C17 -64.8(2) . .
N3 Ru1 C14 C23 -33.0(3) . .
N1 Ru1 C14 C23 57.1(3) . .
C15 Ru1 C14 C23 116.3(4) . .
C17 Ru1 C14 C23 -114.3(4) . .
C16 Ru1 C14 C23 144.7(3) . .
C18 Ru1 C14 C23 -142.6(3) . .
C19 Ru1 C14 C23 -179.2(3) . .
C17 C14 C15 C16 1.2(5) . .
C23 C14 C15 C16 -175.5(3) . .
Ru1 C14 C15 C16 -53.7(3) . .
C17 C14 C15 Ru1 54.9(2) . .
C23 C14 C15 Ru1 -121.8(3) . .
N3 Ru1 C15 C14 39.3(2) . .
N1 Ru1 C15 C14 127.0(2) . .
N2 Ru1 C15 C14 -165.64(19) . .
C17 Ru1 C15 C14 -31.1(2) . .
C16 Ru1 C15 C14 -133.9(3) . .
C18 Ru1 C15 C14 -67.8(2) . .
C19 Ru1 C15 C14 -105.1(2) . .
N3 Ru1 C15 C16 173.25(17) . .
N1 Ru1 C15 C16 -99.02(19) . .
N2 Ru1 C15 C16 -31.7(3) . .
C17 Ru1 C15 C16 102.9(2) . .
C14 Ru1 C15 C16 133.9(3) . .
C18 Ru1 C15 C16 66.2(2) . .
C19 Ru1 C15 C16 28.87(19) . .
C14 C15 C16 C19 -1.6(5) . .
Ru1 C15 C16 C19 -55.5(3) . .
C14 C15 C16 Ru1 53.8(3) . .
N3 Ru1 C16 C19 112.4(4) . .
N1 Ru1 C16 C19 -144.9(2) . .
N2 Ru1 C16 C19 -67.0(2) . .
C15 Ru1 C16 C19 132.1(3) . .
C17 Ru1 C16 C19 66.2(2) . .
C14 Ru1 C16 C19 104.0(2) . .
C18 Ru1 C16 C19 29.8(2) . .
N3 Ru1 C16 C15 -19.7(5) . .
N1 Ru1 C16 C15 82.95(19) . .
N2 Ru1 C16 C15 160.88(18) . .
C17 Ru1 C16 C15 -65.9(2) . .
C14 Ru1 C16 C15 -28.09(19) . .
C18 Ru1 C16 C15 -102.3(2) . .
C19 Ru1 C16 C15 -132.1(3) . .
C15 C14 C17 C18 0.2(5) . .
C23 C14 C17 C18 177.0(3) . .
Ru1 C14 C17 C18 55.1(3) . .
C15 C14 C17 Ru1 -54.8(2) . .
C23 C14 C17 Ru1 121.9(3) . .
N3 Ru1 C17 C18 126.65(19) . .
N1 Ru1 C17 C18 -148.6(2) . .
N2 Ru1 C17 C18 41.9(2) . .
C15 Ru1 C17 C18 -102.5(2) . .
C16 Ru1 C17 C18 -65.03(19) . .
C14 Ru1 C17 C18 -133.1(3) . .
C19 Ru1 C17 C18 -28.53(18) . .
N3 Ru1 C17 C14 -100.2(2) . .
N1 Ru1 C17 C14 -15.4(3) . .
N2 Ru1 C17 C14 175.03(17) . .
C15 Ru1 C17 C14 30.68(19) . .
C16 Ru1 C17 C14 68.1(2) . .
C18 Ru1 C17 C14 133.1(3) . .
C19 Ru1 C17 C14 104.6(2) . .
C14 C17 C18 C19 -1.3(5) . .
Ru1 C17 C18 C19 53.1(3) . .
C14 C17 C18 Ru1 -54.5(3) . .
N3 Ru1 C18 C17 -58.8(2) . .
N1 Ru1 C18 C17 120.8(4) . .
N2 Ru1 C18 C17 -150.42(18) . .
C15 Ru1 C18 C17 66.40(19) . .
C16 Ru1 C18 C17 104.0(2) . .
C14 Ru1 C18 C17 28.97(18) . .
C19 Ru1 C18 C17 133.5(3) . .
N3 Ru1 C18 C19 167.79(18) . .
N1 Ru1 C18 C19 -12.6(5) . .
N2 Ru1 C18 C19 76.1(2) . .
C15 Ru1 C18 C19 -67.1(2) . .
C17 Ru1 C18 C19 -133.5(3) . .
C16 Ru1 C18 C19 -29.44(19) . .
C14 Ru1 C18 C19 -104.5(2) . .
C15 C16 C19 C18 0.5(5) . .
Ru1 C16 C19 C18 -53.8(3) . .
C15 C16 C19 C20 -178.1(3) . .
Ru1 C16 C19 C20 127.6(3) . .
C15 C16 C19 Ru1 54.3(3) . .
C17 C18 C19 C16 0.9(5) . .
Ru1 C18 C19 C16 53.4(3) . .
C17 C18 C19 C20 179.6(3) . .
Ru1 C18 C19 C20 -127.9(3) . .
C17 C18 C19 Ru1 -52.5(3) . .
N3 Ru1 C19 C16 -152.2(2) . .
N1 Ru1 C19 C16 44.0(2) . .
N2 Ru1 C19 C16 119.6(2) . .
C15 Ru1 C19 C16 -29.53(19) . .
C17 Ru1 C19 C16 -103.1(2) . .
C14 Ru1 C19 C16 -66.0(2) . .
C18 Ru1 C19 C16 -131.2(3) . .
N3 Ru1 C19 C18 -20.9(3) . .
N1 Ru1 C19 C18 175.22(17) . .
N2 Ru1 C19 C18 -109.14(19) . .
C15 Ru1 C19 C18 101.7(2) . .
C17 Ru1 C19 C18 28.18(19) . .
C16 Ru1 C19 C18 131.2(3) . .
C14 Ru1 C19 C18 65.2(2) . .
N3 Ru1 C19 C20 91.2(4) . .
N1 Ru1 C19 C20 -72.6(3) . .
N2 Ru1 C19 C20 3.1(3) . .
C15 Ru1 C19 C20 -146.1(4) . .
C17 Ru1 C19 C20 140.4(4) . .
C16 Ru1 C19 C20 -116.6(4) . .
C14 Ru1 C19 C20 177.4(3) . .
C18 Ru1 C19 C20 112.2(4) . .
C16 C19 C20 C22 -34.0(5) . .
C18 C19 C20 C22 147.3(3) . .
Ru1 C19 C20 C22 57.7(4) . .
C16 C19 C20 C21 89.2(4) . .
C18 C19 C20 C21 -89.5(4) . .
Ru1 C19 C20 C21 -179.1(3) . .
F6 B2 F7 F7 98.7(10) 2_556 2_556
F6 B2 F7 F7 -96.5(10) . 2_556
F5 B2 F7 F7 0.3(11) . 2_556
F5 B2 F7 F7 -179.7(11) 2_556 2_556
F7 B2 F7 F5 179.7(11) 2_556 2_556
F6 B2 F7 F5 -81.6(3) 2_556 2_556
F6 B2 F7 F5 83.2(3) . 2_556
F5 B2 F7 F5 179.99(3) . 2_556
F7 B2 F5 F7 -0.1(5) . 2_556
F6 B2 F5 F7 -121.6(4) 2_556 2_556
F6 B2 F5 F7 121.5(4) . 2_556
F10 B3 F8 F10 -19.2(7) . 2_556
F11 B3 F8 F10 -148.3(5) . 2_556
F11 B3 F8 F10 127.8(5) 2_556 2_556
F9 B3 F8 F10 96.5(5) . 2_556
F9 B3 F8 F10 -122.6(5) 2_556 2_556
F8 B3 F8 F10 -11.4(4) 2_556 2_556
F10 B3 F9 F11 123.6(6) 2_556 2_556
F10 B3 F9 F11 -163.1(6) . 2_556
F11 B3 F9 F11 -31.7(8) . 2_556
F9 B3 F9 F11 -20.5(5) 2_556 2_556
F8 B3 F9 F11 82.2(7) . 2_556
F8 B3 F9 F11 -127.6(7) 2_556 2_556
F10 B3 F10 F8 160.6(7) 2_556 2_556
F11 B3 F10 F8 -63.0(6) . 2_556
F11 B3 F10 F8 50.2(8) 2_556 2_556
F9 B3 F10 F8 63.7(5) . 2_556
F9 B3 F10 F8 -92.5(5) 2_556 2_556
F8 B3 F10 F8 173.7(2) . 2_556
F11 B3 F10 F10 136.3(4) . 2_556
F11 B3 F10 F10 -110.4(6) 2_556 2_556
F9 B3 F10 F10 -97.0(4) . 2_556
F9 B3 F10 F10 106.8(4) 2_556 2_556
F8 B3 F10 F10 13.1(5) . 2_556
F8 B3 F10 F10 -160.6(7) 2_556 2_556
F10 B3 F11 F9 24.8(9) 2_556 2_556
F10 B3 F11 F9 -67.0(7) . 2_556
F11 B3 F11 F9 150.0(8) 2_556 2_556
F9 B3 F11 F9 166.1(4) . 2_556
F8 B3 F11 F9 56.4(7) . 2_556
F8 B3 F11 F9 -102.5(6) 2_556 2_556
F10 B3 F11 F11 -125.2(6) 2_556 2_556
F10 B3 F11 F11 143.0(4) . 2_556
F9 B3 F11 F11 16.1(4) . 2_556
F9 B3 F11 F11 -150.0(8) 2_556 2_556
F8 B3 F11 F11 -93.6(4) . 2_556
F8 B3 F11 F11 107.5(4) 2_556 2_556
